data_7225493
loop_
_publ_author_name
'Safin, Damir A.'
'Robeyns, Koen'
'Garcia, Yann'

_publ_section_title
;
 1,2,4-Triazole-based molecular switches: crystal structures, Hirshfeld
 surface analysis and optical properties
;
_journal_issue 38
_journal_name_full CrystEngComm
_journal_page_first 7284
_journal_paper_doi 10.1039/C6CE00749J
_journal_volume 18
_journal_year 2016
_chemical_formula_moiety 'C9 H8 N4 O2'
_chemical_formula_sum 'C9 H8 N4 O2'
_chemical_formula_weight 204.19
_space_group_crystal_system trigonal
_space_group_IT_number 144
_space_group_name_Hall 'P 31'
_space_group_name_H-M_alt 'P 31'
_symmetry_space_group_name_Hall 'P 31'
_symmetry_space_group_name_H-M 'P 31'
_atom_sites_solution_hydrogens geom
_audit_creation_method SHELXL-2014/7
_audit_update_record
;
2016-02-01 deposited with the CCDC.
2016-05-20 downloaded from the CCDC.
;
_cell_angle_alpha 90
_cell_angle_beta 90
_cell_angle_gamma 120
_cell_formula_units_Z 9
_cell_length_a 11.7895(5)
_cell_length_b 11.7895(5)
_cell_length_c 17.6053(8)
_cell_measurement_reflns_used 3630
_cell_measurement_temperature 298(2)
_cell_measurement_theta_max 21.9392
_cell_measurement_theta_min 1.9906
_cell_volume 2119.17(16)
_computing_cell_refinement
;
CrysAlisPro, Agilent Technologies,
Version 1.171.35.19 (release 27-10-2011 CrysAlis171 .NET)
(compiled Oct 27 2011,15:02:11)
;
_computing_data_collection MAR
_computing_data_reduction
;
CrysAlisPro, Agilent Technologies,
Version 1.171.35.19 (release 27-10-2011 CrysAlis171 .NET)
(compiled Oct 27 2011,15:02:11)
;
_computing_molecular_graphics 'MERCURY (Macrae et al., 2008)'
_computing_publication_material
;

'MERCURY (Macrae et al., 2008), Platon (Spek, 2009)'



;
_computing_structure_refinement 'SHELXL-2014/7 (Sheldrick, 2014)'
_computing_structure_solution 'SHELXS-97 (Sheldrick, 1990)'
_diffrn_ambient_temperature 298(2)
_diffrn_measured_fraction_theta_full 0.999
_diffrn_measured_fraction_theta_max 0.999
_diffrn_measurement_device_type 'MAR345 image plate'
_diffrn_measurement_method '133 images, \D\F 1.5\% '
_diffrn_radiation_monochromator 'Zr filter'
_diffrn_radiation_source 'Rigaku UltraX 18 rotating anode'
_diffrn_radiation_type MoK\a
_diffrn_radiation_wavelength 0.71073
_diffrn_reflns_av_unetI/netI 0.0541
_diffrn_reflns_Laue_measured_fraction_full 0.999
_diffrn_reflns_Laue_measured_fraction_max 0.999
_diffrn_reflns_limit_h_max 12
_diffrn_reflns_limit_h_min -12
_diffrn_reflns_limit_k_max 12
_diffrn_reflns_limit_k_min -5
_diffrn_reflns_limit_l_max 18
_diffrn_reflns_limit_l_min -18
_diffrn_reflns_number 3464
_diffrn_reflns_point_group_measured_fraction_full 0.998
_diffrn_reflns_point_group_measured_fraction_max 0.998
_diffrn_reflns_theta_full 21.986
_diffrn_reflns_theta_max 21.986
_diffrn_reflns_theta_min 1.995
_exptl_absorpt_coefficient_mu 0.107
_exptl_absorpt_correction_T_max 1.00000
_exptl_absorpt_correction_T_min 0.97860
_exptl_absorpt_correction_type multi-scan
_exptl_absorpt_process_details
;
CrysAlisPro, Agilent Technologies,
Version 1.171.35.19 (release 27-10-2011 CrysAlis171 .NET)
(compiled Oct 27 2011,15:02:11)
Empirical absorption correction using spherical harmonics,
 implemented in SCALE3 ABSPACK scaling algorithm.
;
_exptl_crystal_colour orange-brown
_exptl_crystal_density_diffrn 1.440
_exptl_crystal_description needle
_exptl_crystal_F_000 954
_exptl_crystal_size_max 0.33
_exptl_crystal_size_mid 0.06
_exptl_crystal_size_min 0.06
_refine_diff_density_max 0.152
_refine_diff_density_min -0.126
_refine_diff_density_rms 0.033
_refine_ls_abs_structure_details
;
 Flack x determined using 1134 quotients [(I+)-(I-)]/[(I+)+(I-)]
 (Parsons, Flack and Wagner, Acta Cryst. B69 (2013) 249-259).
;
_refine_ls_abs_structure_Flack 0.8(10)
_refine_ls_extinction_method none
_refine_ls_goodness_of_fit_ref 1.005
_refine_ls_hydrogen_treatment constr
_refine_ls_matrix_type full
_refine_ls_number_parameters 407
_refine_ls_number_reflns 3464
_refine_ls_number_restraints 1
_refine_ls_restrained_S_all 1.004
_refine_ls_R_factor_all 0.0669
_refine_ls_R_factor_gt 0.0455
_refine_ls_shift/su_max 0.000
_refine_ls_shift/su_mean 0.000
_refine_ls_structure_factor_coef Fsqd
_refine_ls_weighting_details 'w=1/[\s^2^(Fo^2^)+(0.0483P)^2^+0.3582P] where P=(Fo^2^+2Fc^2^)/3'
_refine_ls_weighting_scheme calc
_refine_ls_wR_factor_gt 0.1010
_refine_ls_wR_factor_ref 0.1121
_reflns_Friedel_coverage 0.997
_reflns_Friedel_fraction_full 0.997
_reflns_Friedel_fraction_max 0.997
_reflns_number_gt 2777
_reflns_number_total 3464
_reflns_threshold_expression 'I > 2\s(I)'
_cod_data_source_file c6ce00749j2.cif
_cod_data_source_block 7
_cod_depositor_comments 'Adding full bibliography for 7225488--7225494.cif.'
_cod_original_cell_volume 2119.2(2)
_cod_database_code 7225493
_shelx_shelxl_version_number 2014/7
_shelx_space_group_comment
;
The symmetry employed for this shelxl refinement is uniquely defined
by the following loop, which should always be used as a source of
symmetry information in preference to the above space-group names.
They are only intended as comments.
;

loop_
_space_group_symop_operation_xyz
'x, y, z'
'-y, x-y, z+1/3'
'-x+y, -x, z+2/3'

loop_
_atom_site_label
_atom_site_type_symbol
_atom_site_fract_x
_atom_site_fract_y
_atom_site_fract_z
_atom_site_U_iso_or_equiv
_atom_site_adp_type
_atom_site_occupancy
_atom_site_site_symmetry_order
_atom_site_calc_flag
_atom_site_refinement_flags_posn
_atom_site_refinement_flags_adp
N1 N 0.5765(9) 0.6293(10) 0.0550(6) 0.064(3) Uani 1 1 d . .
N2 N 0.6337(10) 0.6515(9) -0.0185(5) 0.064(3) Uani 1 1 d . .
C3 C 0.7433(12) 0.6543(12) -0.0084(6) 0.069(3) Uani 1 1 d . .
H3 H 0.8028 0.6697 -0.0472 0.083 Uiso 1 1 calc R U
N4 N 0.7631(8) 0.6320(8) 0.0657(5) 0.053(3) Uani 1 1 d . .
C5 C 0.6586(12) 0.6213(11) 0.1032(7) 0.058(3) Uani 1 1 d . .
H5 H 0.6459 0.6100 0.1554 0.069 Uiso 1 1 calc R U
N6 N 0.8668(8) 0.6266(8) 0.1035(5) 0.053(2) Uani 1 1 d . .
C7 C 0.9526(11) 0.6173(10) 0.0603(6) 0.051(3) Uani 1 1 d . .
H7 H 0.9413 0.6112 0.0078 0.061 Uiso 1 1 calc R U
C8 C 1.0637(10) 0.6164(10) 0.0930(6) 0.046(3) Uani 1 1 d . .
C9 C 1.0841(12) 0.6227(13) 0.1686(6) 0.072(4) Uani 1 1 d . .
C10 C 1.1994(12) 0.6272(13) 0.1959(6) 0.075(4) Uani 1 1 d . .
H10 H 1.2191 0.6378 0.2475 0.090 Uiso 1 1 calc R U
C11 C 1.2821(13) 0.6155(11) 0.1451(7) 0.065(3) Uani 1 1 d . .
H11 H 1.3546 0.6122 0.1630 0.078 Uiso 1 1 calc R U
C12 C 1.2586(11) 0.6086(10) 0.0669(6) 0.057(3) Uani 1 1 d . .
C13 C 1.1479(11) 0.6075(10) 0.0418(6) 0.053(3) Uani 1 1 d . .
H13 H 1.1293 0.6007 -0.0098 0.064 Uiso 1 1 calc R U
O14 O 1.0082(9) 0.6338(10) 0.2229(4) 0.101(4) Uani 1 1 d . .
H14 H 0.9467 0.6361 0.2026 0.152 Uiso 1 1 calc R U
O15 O 1.3415(8) 0.5996(8) 0.0142(5) 0.077(3) Uani 1 1 d . .
H15 H 1.4035 0.6013 0.0364 0.116 Uiso 1 1 calc R U
N21 N -0.1060(10) 0.2794(11) 0.0399(6) 0.070(3) Uani 1 1 d . .
N22 N -0.0577(11) 0.2816(12) -0.0329(6) 0.080(3) Uani 1 1 d . .
C23 C 0.0492(13) 0.2807(13) -0.0246(6) 0.076(4) Uani 1 1 d . .
H23 H 0.1002 0.2799 -0.0646 0.091 Uiso 1 1 calc R U
N24 N 0.0804(8) 0.2811(8) 0.0515(4) 0.046(2) Uani 1 1 d . .
C25 C -0.0195(12) 0.2805(11) 0.0868(6) 0.058(3) Uani 1 1 d . .
H25 H -0.0271 0.2809 0.1394 0.070 Uiso 1 1 calc R U
N26 N 0.1887(9) 0.2852(8) 0.0868(5) 0.048(2) Uani 1 1 d . .
C27 C 0.2756(11) 0.2845(10) 0.0449(6) 0.049(3) Uani 1 1 d . .
H27 H 0.2650 0.2805 -0.0076 0.059 Uiso 1 1 calc R U
C28 C 0.3893(10) 0.2896(10) 0.0764(5) 0.047(3) Uani 1 1 d . .
C29 C 0.4197(12) 0.3050(11) 0.1526(6) 0.058(3) Uani 1 1 d . .
C30 C 0.5350(11) 0.3115(11) 0.1783(6) 0.065(3) Uani 1 1 d . .
H30 H 0.5547 0.3225 0.2299 0.078 Uiso 1 1 calc R U
C31 C 0.6221(11) 0.3016(13) 0.1275(7) 0.070(4) Uani 1 1 d . .
H31 H 0.6984 0.3056 0.1451 0.084 Uiso 1 1 calc R U
C32 C 0.5916(10) 0.2856(12) 0.0507(6) 0.062(3) Uani 1 1 d . .
C33 C 0.4785(10) 0.2822(10) 0.0260(6) 0.054(3) Uani 1 1 d . .
H33 H 0.4606 0.2748 -0.0258 0.065 Uiso 1 1 calc R U
O34 O 0.3398(9) 0.3140(9) 0.2050(4) 0.085(3) Uani 1 1 d . .
H34 H 0.2756 0.3088 0.1836 0.128 Uiso 1 1 calc R U
O35 O 0.6733(8) 0.2787(10) -0.0014(4) 0.096(3) Uani 1 1 d . .
H35 H 0.7361 0.2817 0.0205 0.144 Uiso 1 1 calc R U
N41 N 0.0419(9) 0.7398(8) 0.4493(5) 0.050(2) Uani 1 1 d . .
N42 N 0.0505(11) 0.6967(9) 0.5218(5) 0.069(3) Uani 1 1 d . .
C43 C 0.0520(15) 0.5886(11) 0.5131(6) 0.074(4) Uani 1 1 d . .
H43 H 0.0558 0.5382 0.5526 0.089 Uiso 1 1 calc R U
N44 N 0.0474(9) 0.5592(7) 0.4391(4) 0.044(2) Uani 1 1 d . .
C45 C 0.0426(12) 0.6562(11) 0.4022(6) 0.054(3) Uani 1 1 d . .
H45 H 0.0401 0.6625 0.3496 0.065 Uiso 1 1 calc R U
N46 N 0.0461(9) 0.4539(8) 0.4026(4) 0.044(2) Uani 1 1 d . .
C47 C 0.0507(10) 0.3691(9) 0.4438(6) 0.040(2) Uani 1 1 d . .
H47 H 0.0567 0.3809 0.4962 0.048 Uiso 1 1 calc R U
C48 C 0.0467(9) 0.2521(9) 0.4118(5) 0.039(2) Uani 1 1 d . .
C49 C 0.0385(11) 0.2269(9) 0.3323(5) 0.048(3) Uani 1 1 d . .
C50 C 0.0348(11) 0.1137(10) 0.3074(6) 0.054(3) Uani 1 1 d . .
H50 H 0.0288 0.0970 0.2555 0.065 Uiso 1 1 calc R U
C51 C 0.0393(11) 0.0282(10) 0.3544(6) 0.052(3) Uani 1 1 d . .
H51 H 0.0353 -0.0473 0.3354 0.062 Uiso 1 1 calc R U
C52 C 0.0501(10) 0.0520(9) 0.4323(6) 0.046(3) Uani 1 1 d . .
C53 C 0.0512(9) 0.1603(8) 0.4601(5) 0.041(2) Uani 1 1 d . .
H53 H 0.0550 0.1735 0.5123 0.049 Uiso 1 1 calc R U
O54 O 0.0340(10) 0.3111(8) 0.2807(4) 0.083(3) Uani 1 1 d . .
H54 H 0.0370 0.3735 0.3031 0.125 Uiso 1 1 calc R U
O55 O 0.0578(8) -0.0300(8) 0.4843(4) 0.072(2) Uani 1 1 d . .
H55 H 0.0564 -0.0919 0.4621 0.108 Uiso 1 1 calc R U

loop_
_atom_site_aniso_label
_atom_site_aniso_U_11
_atom_site_aniso_U_22
_atom_site_aniso_U_33
_atom_site_aniso_U_23
_atom_site_aniso_U_13
_atom_site_aniso_U_12
N1 0.042(6) 0.075(7) 0.089(8) -0.007(5) -0.004(6) 0.041(5)
N2 0.054(6) 0.083(7) 0.064(6) 0.005(5) 0.000(5) 0.042(5)
C3 0.063(9) 0.099(10) 0.057(8) 0.003(6) -0.002(6) 0.048(7)
N4 0.043(6) 0.058(6) 0.045(6) -0.005(4) -0.010(5) 0.016(5)
C5 0.048(8) 0.056(8) 0.060(7) -0.002(6) 0.019(7) 0.019(6)
N6 0.036(5) 0.062(6) 0.057(6) -0.006(4) -0.016(5) 0.021(5)
C7 0.044(7) 0.064(8) 0.042(6) -0.008(5) -0.007(6) 0.025(6)
C8 0.035(6) 0.049(7) 0.055(7) -0.002(5) -0.005(5) 0.022(5)
C9 0.068(9) 0.101(10) 0.058(9) 0.003(7) 0.001(7) 0.051(8)
C10 0.068(9) 0.121(11) 0.049(7) 0.005(7) -0.007(6) 0.057(8)
C11 0.066(9) 0.066(8) 0.060(8) 0.010(6) -0.019(7) 0.030(7)
C12 0.059(9) 0.064(8) 0.060(8) 0.016(6) 0.008(6) 0.039(7)
C13 0.048(7) 0.055(7) 0.055(7) 0.005(5) -0.009(5) 0.025(6)
O14 0.086(7) 0.199(11) 0.050(5) 0.005(5) -0.003(5) 0.094(7)
O15 0.062(5) 0.121(8) 0.062(5) 0.014(5) 0.007(4) 0.056(5)
N21 0.048(6) 0.086(8) 0.086(8) 0.008(6) 0.011(6) 0.041(6)
N22 0.075(8) 0.143(11) 0.052(6) 0.009(6) 0.002(5) 0.078(8)
C23 0.061(8) 0.145(12) 0.043(7) 0.005(6) 0.002(5) 0.066(9)
N24 0.039(6) 0.056(5) 0.048(6) 0.008(4) 0.002(4) 0.027(4)
C25 0.061(8) 0.069(8) 0.047(7) 0.005(6) 0.004(6) 0.035(7)
N26 0.041(5) 0.057(6) 0.053(6) 0.004(4) -0.002(4) 0.030(5)
C27 0.046(7) 0.056(7) 0.055(7) 0.012(5) 0.000(6) 0.032(6)
C28 0.030(6) 0.058(7) 0.048(7) 0.016(5) 0.005(5) 0.019(5)
C29 0.065(8) 0.055(7) 0.045(6) 0.008(5) 0.004(6) 0.023(6)
C30 0.042(7) 0.099(9) 0.055(7) 0.014(6) -0.003(6) 0.036(7)
C31 0.034(7) 0.093(10) 0.078(9) 0.037(7) 0.005(6) 0.029(7)
C32 0.039(7) 0.084(9) 0.061(8) 0.027(6) 0.007(6) 0.029(7)
C33 0.037(6) 0.077(8) 0.049(6) 0.016(5) -0.001(5) 0.029(6)
O34 0.081(6) 0.157(9) 0.043(4) -0.007(5) -0.007(4) 0.079(6)
O35 0.069(6) 0.187(10) 0.069(5) 0.036(5) 0.024(4) 0.092(7)
N41 0.064(6) 0.045(6) 0.046(5) -0.002(5) -0.001(4) 0.030(5)
N42 0.110(8) 0.047(6) 0.064(7) -0.007(5) 0.000(6) 0.049(6)
C43 0.132(11) 0.052(8) 0.054(8) 0.000(6) 0.014(7) 0.058(8)
N44 0.068(6) 0.034(5) 0.039(5) -0.001(4) 0.000(4) 0.032(5)
C45 0.081(8) 0.065(8) 0.041(6) 0.000(6) -0.003(5) 0.054(7)
N46 0.062(6) 0.039(5) 0.041(5) -0.002(4) -0.002(4) 0.031(5)
C47 0.037(6) 0.035(6) 0.047(6) -0.005(5) 0.004(5) 0.016(5)
C48 0.038(6) 0.037(6) 0.039(6) -0.002(5) 0.003(4) 0.017(5)
C49 0.069(7) 0.033(6) 0.045(7) -0.004(5) -0.004(5) 0.029(6)
C50 0.069(7) 0.053(7) 0.043(6) -0.009(5) 0.004(5) 0.032(6)
C51 0.072(7) 0.037(7) 0.055(8) -0.001(5) 0.016(5) 0.034(6)
C52 0.048(6) 0.026(6) 0.062(7) 0.006(5) 0.010(5) 0.017(5)
C53 0.050(6) 0.034(6) 0.032(5) 0.003(4) 0.010(4) 0.016(5)
O54 0.152(8) 0.077(6) 0.042(4) 0.001(4) -0.002(5) 0.074(6)
O55 0.102(6) 0.056(5) 0.074(5) 0.007(4) 0.017(4) 0.052(5)

loop_
_atom_type_symbol
_atom_type_description
_atom_type_scat_dispersion_real
_atom_type_scat_dispersion_imag
_atom_type_scat_source
C C 0.0033 0.0016 'International Tables Vol C Tables 4.2.6.8 and 6.1.1.4'
H H 0.0000 0.0000 'International Tables Vol C Tables 4.2.6.8 and 6.1.1.4'
N N 0.0061 0.0033 'International Tables Vol C Tables 4.2.6.8 and 6.1.1.4'
O O 0.0106 0.0060 'International Tables Vol C Tables 4.2.6.8 and 6.1.1.4'

loop_
_geom_angle_atom_site_label_1
_geom_angle_atom_site_label_2
_geom_angle_atom_site_label_3
_geom_angle
C5 N1 N2 107.4(9)
C3 N2 N1 104.8(9)
N2 C3 N4 113.0(10)
N2 C3 H3 123.5
N4 C3 H3 123.5
C5 N4 C3 104.4(10)
C5 N4 N6 122.2(10)
C3 N4 N6 133.3(10)
N1 C5 N4 110.2(11)
N1 C5 H5 124.9
N4 C5 H5 124.9
C7 N6 N4 116.7(9)
N6 C7 C8 120.8(10)
N6 C7 H7 119.6
C8 C7 H7 119.6
C9 C8 C13 122.2(11)
C9 C8 C7 122.3(11)
C13 C8 C7 115.5(10)
C8 C9 O14 126.2(11)
C8 C9 C10 118.5(11)
O14 C9 C10 115.1(10)
C11 C10 C9 119.2(11)
C11 C10 H10 120.4
C9 C10 H10 120.4
C10 C11 C12 121.0(12)
C10 C11 H11 119.5
C12 C11 H11 119.5
C13 C12 O15 119.2(9)
C13 C12 C11 118.5(11)
O15 C12 C11 122.3(11)
C12 C13 C8 120.4(10)
C12 C13 H13 119.8
C8 C13 H13 119.8
C9 O14 H14 109.5
C12 O15 H15 109.5
C25 N21 N22 105.7(9)
C23 N22 N21 106.8(9)
N22 C23 N24 111.9(9)
N22 C23 H23 124.0
N24 C23 H23 124.0
C25 N24 C23 102.6(9)
C25 N24 N26 125.7(9)
C23 N24 N26 131.7(9)
N21 C25 N24 112.9(10)
N21 C25 H25 123.5
N24 C25 H25 123.5
C27 N26 N24 117.9(9)
N26 C27 C28 121.3(9)
N26 C27 H27 119.3
C28 C27 H27 119.3
C29 C28 C33 117.8(10)
C29 C28 C27 124.3(10)
C33 C28 C27 117.8(9)
O34 C29 C28 121.7(11)
O34 C29 C30 117.9(9)
C28 C29 C30 120.3(11)
C29 C30 C31 121.2(10)
C29 C30 H30 119.4
C31 C30 H30 119.4
C32 C31 C30 118.7(11)
C32 C31 H31 120.7
C30 C31 H31 120.7
O35 C32 C33 119.2(10)
O35 C32 C31 121.4(10)
C33 C32 C31 119.4(11)
C32 C33 C28 122.5(10)
C32 C33 H33 118.7
C28 C33 H33 118.7
C29 O34 H34 109.5
C32 O35 H35 109.5
C45 N41 N42 106.3(7)
C43 N42 N41 106.8(9)
N42 C43 N44 110.6(10)
N42 C43 H43 124.7
N44 C43 H43 124.7
C45 N44 C43 105.3(8)
C45 N44 N46 123.4(8)
C43 N44 N46 131.3(8)
N41 C45 N44 111.0(8)
N41 C45 H45 124.5
N44 C45 H45 124.5
C47 N46 N44 117.2(8)
N46 C47 C48 122.0(9)
N46 C47 H47 119.0
C48 C47 H47 119.0
C53 C48 C49 117.4(8)
C53 C48 C47 119.8(8)
C49 C48 C47 122.7(9)
O54 C49 C50 119.7(9)
O54 C49 C48 121.6(8)
C50 C49 C48 118.7(9)
C51 C50 C49 122.8(10)
C51 C50 H50 118.6
C49 C50 H50 118.6
C50 C51 C52 119.7(10)
C50 C51 H51 120.2
C52 C51 H51 120.2
C53 C52 O55 116.8(9)
C53 C52 C51 119.9(9)
O55 C52 C51 123.2(9)
C52 C53 C48 121.5(9)
C52 C53 H53 119.3
C48 C53 H53 119.3
C49 O54 H54 109.5
C52 O55 H55 109.5

loop_
_geom_bond_atom_site_label_1
_geom_bond_atom_site_label_2
_geom_bond_distance
N1 C5 1.325(15)
N1 N2 1.422(13)
N2 C3 1.289(14)
C3 N4 1.373(13)
C3 H3 0.9300
N4 C5 1.347(13)
N4 N6 1.422(13)
C5 H5 0.9300
N6 C7 1.313(12)
C7 C8 1.435(15)
C7 H7 0.9300
C8 C9 1.349(15)
C8 C13 1.383(15)
C9 O14 1.359(13)
C9 C10 1.418(16)
C10 C11 1.380(17)
C10 H10 0.9300
C11 C12 1.398(16)
C11 H11 0.9300
C12 C13 1.371(15)
C12 O15 1.389(13)
C13 H13 0.9300
O14 H14 0.8200
O15 H15 0.8200
N21 C25 1.306(14)
N21 N22 1.399(13)
N22 C23 1.274(13)
C23 N24 1.387(13)
C23 H23 0.9300
N24 C25 1.329(13)
N24 N26 1.399(11)
C25 H25 0.9300
N26 C27 1.266(12)
C27 C28 1.424(14)
C27 H27 0.9300
C28 C29 1.376(13)
C28 C33 1.412(13)
C29 O34 1.360(13)
C29 C30 1.398(15)
C30 C31 1.409(16)
C30 H30 0.9300
C31 C32 1.388(16)
C31 H31 0.9300
C32 O35 1.361(13)
C32 C33 1.383(14)
C33 H33 0.9300
O34 H34 0.8200
O35 H35 0.8200
N41 C45 1.292(12)
N41 N42 1.396(12)
N42 C43 1.292(13)
C43 N44 1.343(13)
C43 H43 0.9300
N44 C45 1.342(12)
N44 N46 1.391(10)
C45 H45 0.9300
N46 C47 1.258(12)
C47 C48 1.469(13)
C47 H47 0.9300
C48 C53 1.398(12)
C48 C49 1.423(12)
C49 O54 1.366(11)
C49 C50 1.383(13)
C50 C51 1.326(14)
C50 H50 0.9300
C51 C52 1.394(14)
C51 H51 0.9300
C52 C53 1.361(13)
C52 O55 1.366(11)
C53 H53 0.9300
O54 H54 0.8200
O55 H55 0.8200

loop_
_geom_torsion_atom_site_label_1
_geom_torsion_atom_site_label_2
_geom_torsion_atom_site_label_3
_geom_torsion_atom_site_label_4
_geom_torsion
C5 N1 N2 C3 0.3(12)
N1 N2 C3 N4 1.7(13)
N2 C3 N4 C5 -3.1(13)
N2 C3 N4 N6 -179.5(9)
N2 N1 C5 N4 -2.2(12)
C3 N4 C5 N1 3.2(12)
N6 N4 C5 N1 -179.9(8)
C5 N4 N6 C7 169.6(10)
C3 N4 N6 C7 -14.5(16)
N4 N6 C7 C8 177.5(9)
N6 C7 C8 C9 1.1(17)
N6 C7 C8 C13 -179.4(10)
C13 C8 C9 O14 178.8(12)
C7 C8 C9 O14 -2(2)
C13 C8 C9 C10 3.3(19)
C7 C8 C9 C10 -177.2(11)
C8 C9 C10 C11 -4.6(19)
O14 C9 C10 C11 179.4(12)
C9 C10 C11 C12 4.5(19)
C10 C11 C12 C13 -3.0(17)
C10 C11 C12 O15 178.6(11)
O15 C12 C13 C8 -179.9(9)
C11 C12 C13 C8 1.6(16)
C9 C8 C13 C12 -1.9(18)
C7 C8 C13 C12 178.6(9)
C25 N21 N22 C23 1.5(15)
N21 N22 C23 N24 -1.4(16)
N22 C23 N24 C25 0.8(14)
N22 C23 N24 N26 -177.4(10)
N22 N21 C25 N24 -1.1(14)
C23 N24 C25 N21 0.2(13)
N26 N24 C25 N21 178.5(9)
C25 N24 N26 C27 179.6(10)
C23 N24 N26 C27 -2.6(16)
N24 N26 C27 C28 179.4(9)
N26 C27 C28 C29 -4.8(17)
N26 C27 C28 C33 177.1(9)
C33 C28 C29 O34 179.5(10)
C27 C28 C29 O34 1.4(18)
C33 C28 C29 C30 -0.7(16)
C27 C28 C29 C30 -178.8(10)
O34 C29 C30 C31 179.4(11)
C28 C29 C30 C31 -0.5(17)
C29 C30 C31 C32 0.2(17)
C30 C31 C32 O35 178.3(11)
C30 C31 C32 C33 1.1(17)
O35 C32 C33 C28 -179.7(9)
C31 C32 C33 C28 -2.4(17)
C29 C28 C33 C32 2.2(16)
C27 C28 C33 C32 -179.6(10)
C45 N41 N42 C43 -1.7(14)
N41 N42 C43 N44 1.1(15)
N42 C43 N44 C45 -0.1(15)
N42 C43 N44 N46 -179.6(10)
N42 N41 C45 N44 1.7(13)
C43 N44 C45 N41 -1.0(14)
N46 N44 C45 N41 178.4(9)
C45 N44 N46 C47 -179.8(11)
C43 N44 N46 C47 -0.5(16)
N44 N46 C47 C48 178.5(9)
N46 C47 C48 C53 -179.6(9)
N46 C47 C48 C49 0.5(16)
C53 C48 C49 O54 -179.9(10)
C47 C48 C49 O54 0.1(16)
C53 C48 C49 C50 0.3(14)
C47 C48 C49 C50 -179.7(10)
O54 C49 C50 C51 179.7(11)
C48 C49 C50 C51 -0.4(17)
C49 C50 C51 C52 -0.9(17)
C50 C51 C52 C53 2.4(16)
C50 C51 C52 O55 -178.7(10)
O55 C52 C53 C48 178.5(9)
C51 C52 C53 C48 -2.5(15)
C49 C48 C53 C52 1.1(14)
C47 C48 C53 C52 -178.8(9)
